data_1519171
loop_
_publ_author_name
'Underhill, Allan E.'
'Hibbs, Dai E.'
'Hursthouse, Michael B.'

_publ_section_title
;
 C25H20Fe2S5
;
_journal_name_full 'Crystal Structure Report Archive'
_journal_page_first 790
_journal_year 1996
_chemical_formula_sum 'C25 H20 Fe2 S5'
_chemical_formula_weight 592.41
_space_group_IT_number 60
_symmetry_cell_setting orthorhombic
_symmetry_space_group_name_Hall '-P 2n 2ab'
_symmetry_space_group_name_H-M 'P b c n'
_atom_sites_solution_hydrogens geom
_atom_sites_solution_primary direct
_atom_sites_solution_secondary difmap
_cell_angle_alpha 90.00
_cell_angle_beta 90.00
_cell_angle_gamma 90.00
_cell_formula_units_Z 4
_cell_length_a 15.600(2)
_cell_length_b 10.8770(10)
_cell_length_c 13.193(5)
_cell_measurement_temperature 150(2)
_cell_volume 2238.6(9)
_computing_structure_refinement 'SHELXL-92 (Sheldrick, 1993)'
_computing_structure_solution 'SHELXS-86 (Sheldrick, 1990)'
_diffrn_ambient_temperature 150(2)
_diffrn_radiation_monochromator graphite
_diffrn_radiation_source 'fine-focus sealed tube'
_diffrn_radiation_type MoK\a
_diffrn_radiation_wavelength 0.71069
_diffrn_reflns_av_R_equivalents 0.0554
_diffrn_reflns_av_sigmaI/netI 0.0720
_diffrn_reflns_limit_h_max 18
_diffrn_reflns_limit_h_min -12
_diffrn_reflns_limit_k_max 12
_diffrn_reflns_limit_k_min -11
_diffrn_reflns_limit_l_max 14
_diffrn_reflns_limit_l_min -14
_diffrn_reflns_number 6912
_diffrn_reflns_theta_max 24.99
_diffrn_reflns_theta_min 2.28
_exptl_absorpt_coefficient_mu 1.776
_exptl_crystal_density_diffrn 1.758
_exptl_crystal_F_000 1208
_exptl_crystal_size_max 0.26
_exptl_crystal_size_mid 0.24
_exptl_crystal_size_min 0.10
_refine_diff_density_max 0.382
_refine_diff_density_min -0.310
_refine_diff_density_rms 0.078
_refine_ls_extinction_method none
_refine_ls_goodness_of_fit_all 0.975
_refine_ls_goodness_of_fit_obs 1.092
_refine_ls_matrix_type full
_refine_ls_number_parameters 146
_refine_ls_number_reflns 1732
_refine_ls_number_restraints 0
_refine_ls_restrained_S_all 0.975
_refine_ls_restrained_S_obs 1.092
_refine_ls_R_factor_all 0.0597
_refine_ls_R_factor_obs 0.0366
_refine_ls_shift/esd_max -0.000
_refine_ls_shift/esd_mean 0.000
_refine_ls_structure_factor_coef Fsqd
_refine_ls_weighting_scheme 'calc w=1/[\s^2^(Fo^2^)+(0.0142P)^2^+0.0000P] where P=(Fo^2^+2Fc^2^)/3'
_refine_ls_wR_factor_all 0.0640
_refine_ls_wR_factor_obs 0.0607
_reflns_number_observed 1280
_reflns_number_total 1732
_reflns_observed_criterion >2sigma(I)
_cod_data_source_file eCrystal-790.cif
_cod_data_source_block s92
_cod_depositor_comments
;
Citation :
Underhill, Allan E. and Hibbs, Dai E. and Hursthouse, Michael B. (1996) 
University of Southampton, Crystal Structure Report Archive. 

More at:
http://ecrystals.chem.soton.ac.uk/790/

The following automatic conversions were performed:

'_symmetry_cell_setting' value 'Orthorhombic' changed to
'orthorhombic' according to the built-in table from CIF Core
dictionary named 'cif_core.dic' version 2.4.1 from 2010-06-29.

Automatic conversion script
Id: cif_fix_values 3105 2015-03-04 15:46:00Z robertas 
;
_cod_original_sg_symbol_H-M Pbcn
_cod_database_code 1519171

loop_
_symmetry_equiv_pos_as_xyz
'x, y, z'
'-x+1/2, -y+1/2, z+1/2'
'-x, y, -z+1/2'
'x+1/2, -y+1/2, -z'
'-x, -y, -z'
'x-1/2, y-1/2, -z-1/2'
'x, -y, z-1/2'
'-x-1/2, y-1/2, z'

loop_
_atom_site_aniso_label
_atom_site_aniso_U_11
_atom_site_aniso_U_22
_atom_site_aniso_U_33
_atom_site_aniso_U_23
_atom_site_aniso_U_13
_atom_site_aniso_U_12
Fe1 0.0194(4) 0.0159(3) 0.0183(3) 0.0016(2) -0.0022(3) -0.0004(3)
S1 0.0248(7) 0.0236(5) 0.0193(6) -0.0020(4) 0.0020(5) 0.0027(5)
S2 0.0232(7) 0.0208(5) 0.0443(7) -0.0102(5) 0.0024(6) 0.0013(5)
S3 0.0244(11) 0.0171(8) 0.104(2) 0.000 0.0174(11) 0.000
C1 0.018(3) 0.017(2) 0.017(2) 0.001(2) -0.003(2) -0.006(2)
C2 0.027(3) 0.014(2) 0.024(2) 0.005(2) 0.005(2) -0.001(2)
C3 0.013(3) 0.035(2) 0.021(2) 0.009(2) -0.002(2) -0.009(2)
C4 0.019(3) 0.026(2) 0.019(2) 0.003(2) 0.002(2) 0.011(2)
C5 0.026(3) 0.020(2) 0.018(2) -0.005(2) -0.001(2) 0.001(2)
C6 0.040(3) 0.021(2) 0.017(2) -0.002(2) 0.001(2) 0.001(2)
C7 0.027(3) 0.049(3) 0.021(3) 0.007(2) -0.012(2) -0.007(3)
C8 0.071(5) 0.054(3) 0.026(3) 0.008(2) -0.002(3) 0.037(3)
C9 0.137(7) 0.015(2) 0.022(3) 0.003(2) -0.008(3) -0.010(4)
C10 0.030(3) 0.063(3) 0.018(3) 0.018(2) 0.001(2) -0.019(3)
C11 0.019(3) 0.014(2) 0.020(2) -0.001(2) 0.000(2) 0.000(2)
C12 0.010(2) 0.012(2) 0.032(2) -0.001(2) 0.002(2) -0.001(2)
C13 0.011(4) 0.023(3) 0.062(5) 0.000 0.008(4) 0.000

loop_
_atom_site_label
_atom_site_type_symbol
_atom_site_fract_x
_atom_site_fract_y
_atom_site_fract_z
_atom_site_U_iso_or_equiv
_atom_site_thermal_displace_type
_atom_site_occupancy
_atom_site_calc_flag
_atom_site_refinement_flags
_atom_site_disorder_group
Fe1 Fe 0.19972(4) 0.10637(4) 0.90587(4) 0.0179(2) Uani 1 d . .
S1 S -0.01471(7) 0.29023(8) 0.88329(7) 0.0226(3) Uani 1 d . .
S2 S -0.00910(8) 0.56015(9) 0.85878(9) 0.0294(3) Uani 1 d . .
S3 S 0.0000 0.79957(13) 0.7500 0.0485(5) Uani 1 d S .
C1 C 0.1190(3) 0.1606(3) 0.7934(3) 0.0175(10) Uani 1 d . .
C2 C 0.1799(3) 0.2557(3) 0.8157(3) 0.0216(10) Uani 1 d . .
H2 H 0.1670(3) 0.3349(3) 0.8375(3) 0.026 Uiso 1 calc R .
C3 C 0.2633(3) 0.2080(3) 0.7989(3) 0.0233(10) Uani 1 d . .
H3 H 0.3145(3) 0.2504(3) 0.8081(3) 0.028 Uiso 1 calc R .
C4 C 0.2552(3) 0.0853(3) 0.7659(3) 0.0215(10) Uani 1 d . .
H4 H 0.3000(3) 0.0327(3) 0.7492(3) 0.026 Uiso 1 calc R .
C5 C 0.1668(3) 0.0561(3) 0.7628(3) 0.0215(10) Uani 1 d . .
H5 H 0.1438(3) -0.0193(3) 0.7437(3) 0.026 Uiso 1 calc R .
C6 C 0.1777(3) 0.1572(3) 1.0526(3) 0.0256(11) Uani 1 d . .
H6 H 0.1598(3) 0.2344(3) 1.0742(3) 0.031 Uiso 1 calc R .
C7 C 0.2624(3) 0.1186(4) 1.0428(3) 0.0326(11) Uani 1 d . .
H7 H 0.3107(3) 0.1655(4) 1.0572(3) 0.039 Uiso 1 calc R .
C8 C 0.2624(4) -0.0018(5) 1.0078(4) 0.050(2) Uani 1 d . .
H8 H 0.3107(4) -0.0490(5) 0.9936(4) 0.060 Uiso 1 calc R .
C9 C 0.1771(5) -0.0395(4) 0.9976(3) 0.058(2) Uani 1 d . .
H9 H 0.1585(5) -0.1167(4) 0.9768(3) 0.069 Uiso 1 calc R .
C10 C 0.1244(3) 0.0600(4) 1.0244(3) 0.0369(12) Uani 1 d . .
H10 H 0.0648(3) 0.0610(4) 1.0236(3) 0.044 Uiso 1 calc R .
C11 C 0.0223(3) 0.1665(3) 0.8016(3) 0.0180(10) Uani 1 d . .
H11 H 0.0048(3) 0.0900(3) 0.8349(3) 0.022 Uiso 1 calc R .
C12 C -0.0051(3) 0.4157(3) 0.8002(3) 0.0183(9) Uani 1 d . .
C13 C 0.0000 0.6484(4) 0.7500 0.032(2) Uani 1 d S .

loop_
_atom_type_symbol
_atom_type_description
_atom_type_scat_dispersion_real
_atom_type_scat_dispersion_imag
_atom_type_scat_source
C C 0.0033 0.0016 'International Tables Vol C Tables 4.2.6.8 and 6.1.1.4'
H H 0.0000 0.0000 'International Tables Vol C Tables 4.2.6.8 and 6.1.1.4'
S S 0.1246 0.1234 'International Tables Vol C Tables 4.2.6.8 and 6.1.1.4'
Fe Fe 0.3463 0.8444 'International Tables Vol C Tables 4.2.6.8 and 6.1.1.4'

loop_
_geom_angle_atom_site_label_1
_geom_angle_atom_site_label_2
_geom_angle_atom_site_label_3
_geom_angle
_geom_angle_site_symmetry_1
_geom_angle_site_symmetry_3
C10 Fe1 C9 40.6(2) . .
C10 Fe1 C5 120.4(2) . .
C9 Fe1 C5 107.5(2) . .
C10 Fe1 C1 106.1(2) . .
C9 Fe1 C1 123.7(2) . .
C5 Fe1 C1 40.83(14) . .
C10 Fe1 C2 124.3(2) . .
C9 Fe1 C2 161.2(2) . .
C5 Fe1 C2 68.50(15) . .
C1 Fe1 C2 41.30(14) . .
C10 Fe1 C8 67.9(2) . .
C9 Fe1 C8 40.3(2) . .
C5 Fe1 C8 125.4(2) . .
C1 Fe1 C8 161.2(2) . .
C2 Fe1 C8 156.8(2) . .
C10 Fe1 C6 40.2(2) . .
C9 Fe1 C6 67.4(2) . .
C5 Fe1 C6 155.7(2) . .
C1 Fe1 C6 120.6(2) . .
C2 Fe1 C6 108.19(15) . .
C8 Fe1 C6 67.1(2) . .
C10 Fe1 C3 161.7(2) . .
C9 Fe1 C3 156.7(2) . .
C5 Fe1 C3 68.1(2) . .
C1 Fe1 C3 68.9(2) . .
C2 Fe1 C3 40.61(15) . .
C8 Fe1 C3 122.3(2) . .
C6 Fe1 C3 126.0(2) . .
C10 Fe1 C4 156.1(2) . .
C9 Fe1 C4 121.6(2) . .
C5 Fe1 C4 40.57(14) . .
C1 Fe1 C4 68.7(2) . .
C2 Fe1 C4 68.15(15) . .
C8 Fe1 C4 109.1(2) . .
C6 Fe1 C4 162.6(2) . .
C3 Fe1 C4 40.22(14) . .
C10 Fe1 C7 67.2(2) . .
C9 Fe1 C7 67.0(2) . .
C5 Fe1 C7 162.4(2) . .
C1 Fe1 C7 156.3(2) . .
C2 Fe1 C7 122.2(2) . .
C8 Fe1 C7 39.6(2) . .
C6 Fe1 C7 39.7(2) . .
C3 Fe1 C7 109.9(2) . .
C4 Fe1 C7 126.6(2) . .
C12 S1 C11 100.3(2) . .
C13 S2 C12 97.4(2) . .
C5 C1 C2 106.7(4) . .
C5 C1 C11 125.3(3) . .
C2 C1 C11 127.9(3) . .
C5 C1 Fe1 69.5(2) . .
C2 C1 Fe1 69.5(2) . .
C11 C1 Fe1 125.3(3) . .
C3 C2 C1 108.2(3) . .
C3 C2 Fe1 70.2(2) . .
C1 C2 Fe1 69.2(2) . .
C4 C3 C2 108.2(4) . .
C4 C3 Fe1 70.0(2) . .
C2 C3 Fe1 69.2(2) . .
C3 C4 C5 108.0(3) . .
C3 C4 Fe1 69.8(2) . .
C5 C4 Fe1 68.9(2) . .
C4 C5 C1 108.9(3) . .
C4 C5 Fe1 70.5(2) . .
C1 C5 Fe1 69.7(2) . .
C7 C6 C10 108.2(4) . .
C7 C6 Fe1 70.8(2) . .
C10 C6 Fe1 69.1(2) . .
C8 C7 C6 108.4(4) . .
C8 C7 Fe1 69.4(3) . .
C6 C7 Fe1 69.5(2) . .
C7 C8 C9 107.9(5) . .
C7 C8 Fe1 71.0(2) . .
C9 C8 Fe1 69.4(3) . .
C8 C9 C10 107.8(4) . .
C8 C9 Fe1 70.2(3) . .
C10 C9 Fe1 69.4(2) . .
C6 C10 C9 107.6(4) . .
C6 C10 Fe1 70.8(2) . .
C9 C10 Fe1 70.0(3) . .
C1 C11 C11 113.0(4) . 3_556
C1 C11 S1 112.9(3) . .
C11 C11 S1 112.6(2) 3_556 .
C12 C12 S2 116.22(12) 3_556 .
C12 C12 S1 129.01(11) 3_556 .
S2 C12 S1 114.8(2) . .
S3 C13 S2 123.66(14) . 3_556
S3 C13 S2 123.66(14) . .
S2 C13 S2 112.7(3) 3_556 .

loop_
_geom_bond_atom_site_label_1
_geom_bond_atom_site_label_2
_geom_bond_distance
_geom_bond_site_symmetry_2
Fe1 C10 2.020(4) .
Fe1 C9 2.026(4) .
Fe1 C5 2.032(4) .
Fe1 C1 2.033(4) .
Fe1 C2 2.037(4) .
Fe1 C8 2.037(5) .
Fe1 C6 2.042(4) .
Fe1 C3 2.049(4) .
Fe1 C4 2.052(4) .
Fe1 C7 2.058(4) .
S1 C12 1.756(3) .
S1 C11 1.818(3) .
S2 C13 1.733(3) .
S2 C12 1.752(3) .
S3 C13 1.644(5) .
C1 C5 1.418(5) .
C1 C2 1.435(5) .
C1 C11 1.514(6) .
C2 C3 1.418(5) .
C3 C4 1.410(5) .
C4 C5 1.416(5) .
C6 C7 1.391(6) .
C6 C10 1.395(5) .
C7 C8 1.388(6) .
C8 C9 1.400(7) .
C9 C10 1.404(6) .
C11 C11 1.528(7) 3_556
C12 C12 1.335(7) 3_556
C13 S2 1.733(3) 3_556

loop_
_geom_torsion_atom_site_label_1
_geom_torsion_atom_site_label_2
_geom_torsion_atom_site_label_3
_geom_torsion_atom_site_label_4
_geom_torsion
_geom_torsion_site_symmetry_1
_geom_torsion_site_symmetry_2
_geom_torsion_site_symmetry_3
_geom_torsion_site_symmetry_4
C10 Fe1 C1 C5 -118.1(3) . . . .
C9 Fe1 C1 C5 -77.3(3) . . . .
C5 Fe1 C1 C5 0.000(1) . . . .
C2 Fe1 C1 C5 117.9(3) . . . .
C8 Fe1 C1 C5 -49.6(7) . . . .
C6 Fe1 C1 C5 -159.2(2) . . . .
C3 Fe1 C1 C5 80.5(2) . . . .
C4 Fe1 C1 C5 37.2(2) . . . .
C7 Fe1 C1 C5 172.1(4) . . . .
C10 Fe1 C1 C2 124.0(3) . . . .
C9 Fe1 C1 C2 164.8(3) . . . .
C5 Fe1 C1 C2 -117.9(3) . . . .
C2 Fe1 C1 C2 0.0 . . . .
C8 Fe1 C1 C2 -167.5(5) . . . .
C6 Fe1 C1 C2 82.9(3) . . . .
C3 Fe1 C1 C2 -37.4(2) . . . .
C4 Fe1 C1 C2 -80.7(2) . . . .
C7 Fe1 C1 C2 54.2(5) . . . .
C10 Fe1 C1 C11 1.4(3) . . . .
C9 Fe1 C1 C11 42.1(4) . . . .
C5 Fe1 C1 C11 119.5(4) . . . .
C2 Fe1 C1 C11 -122.6(4) . . . .
C8 Fe1 C1 C11 69.8(7) . . . .
C6 Fe1 C1 C11 -39.8(4) . . . .
C3 Fe1 C1 C11 -160.0(3) . . . .
C4 Fe1 C1 C11 156.7(3) . . . .
C7 Fe1 C1 C11 -68.4(5) . . . .
C5 C1 C2 C3 -0.3(4) . . . .
C11 C1 C2 C3 178.9(3) . . . .
Fe1 C1 C2 C3 59.6(3) . . . .
C5 C1 C2 Fe1 -59.8(3) . . . .
C11 C1 C2 Fe1 119.4(4) . . . .
Fe1 C1 C2 Fe1 0.0 . . . .
C10 Fe1 C2 C3 166.1(2) . . . .
C9 Fe1 C2 C3 -162.1(5) . . . .
C5 Fe1 C2 C3 -81.0(2) . . . .
C1 Fe1 C2 C3 -119.4(3) . . . .
C8 Fe1 C2 C3 50.4(5) . . . .
C6 Fe1 C2 C3 124.6(2) . . . .
C3 Fe1 C2 C3 0.000(1) . . . .
C4 Fe1 C2 C3 -37.2(2) . . . .
C7 Fe1 C2 C3 83.2(3) . . . .
C10 Fe1 C2 C1 -74.5(3) . . . .
C9 Fe1 C2 C1 -42.7(6) . . . .
C5 Fe1 C2 C1 38.4(2) . . . .
C1 Fe1 C2 C1 0.0 . . . .
C8 Fe1 C2 C1 169.8(4) . . . .
C6 Fe1 C2 C1 -116.0(2) . . . .
C3 Fe1 C2 C1 119.4(3) . . . .
C4 Fe1 C2 C1 82.2(2) . . . .
C7 Fe1 C2 C1 -157.3(2) . . . .
C1 C2 C3 C4 0.4(4) . . . .
Fe1 C2 C3 C4 59.4(3) . . . .
C1 C2 C3 Fe1 -59.0(3) . . . .
Fe1 C2 C3 Fe1 0.0 . . . .
C10 Fe1 C3 C4 -159.0(5) . . . .
C9 Fe1 C3 C4 46.0(6) . . . .
C5 Fe1 C3 C4 -37.5(2) . . . .
C1 Fe1 C3 C4 -81.6(2) . . . .
C2 Fe1 C3 C4 -119.6(3) . . . .
C8 Fe1 C3 C4 81.5(3) . . . .
C6 Fe1 C3 C4 165.2(2) . . . .
C4 Fe1 C3 C4 0.0 . . . .
C7 Fe1 C3 C4 123.7(2) . . . .
C10 Fe1 C3 C2 -39.4(6) . . . .
C9 Fe1 C3 C2 165.5(4) . . . .
C5 Fe1 C3 C2 82.0(2) . . . .
C1 Fe1 C3 C2 38.0(2) . . . .
C2 Fe1 C3 C2 0.000(1) . . . .
C8 Fe1 C3 C2 -158.9(3) . . . .
C6 Fe1 C3 C2 -75.2(3) . . . .
C4 Fe1 C3 C2 119.6(3) . . . .
C7 Fe1 C3 C2 -116.7(2) . . . .
C2 C3 C4 C5 -0.4(4) . . . .
Fe1 C3 C4 C5 58.5(3) . . . .
C2 C3 C4 Fe1 -58.9(3) . . . .
Fe1 C3 C4 Fe1 0.0 . . . .
C10 Fe1 C4 C3 163.9(4) . . . .
C9 Fe1 C4 C3 -160.5(3) . . . .
C5 Fe1 C4 C3 119.6(3) . . . .
C1 Fe1 C4 C3 82.1(2) . . . .
C2 Fe1 C4 C3 37.6(2) . . . .
C8 Fe1 C4 C3 -117.8(3) . . . .
C6 Fe1 C4 C3 -43.5(6) . . . .
C3 Fe1 C4 C3 0.0 . . . .
C7 Fe1 C4 C3 -77.1(3) . . . .
C10 Fe1 C4 C5 44.3(5) . . . .
C9 Fe1 C4 C5 79.9(3) . . . .
C5 Fe1 C4 C5 0.0 . . . .
C1 Fe1 C4 C5 -37.5(2) . . . .
C2 Fe1 C4 C5 -82.0(2) . . . .
C8 Fe1 C4 C5 122.6(3) . . . .
C6 Fe1 C4 C5 -163.1(4) . . . .
C3 Fe1 C4 C5 -119.6(3) . . . .
C7 Fe1 C4 C5 163.3(2) . . . .
C3 C4 C5 C1 0.2(4) . . . .
Fe1 C4 C5 C1 59.2(3) . . . .
C3 C4 C5 Fe1 -59.0(3) . . . .
Fe1 C4 C5 Fe1 0.0 . . . .
C2 C1 C5 C4 0.0(4) . . . .
C11 C1 C5 C4 -179.2(3) . . . .
Fe1 C1 C5 C4 -59.8(3) . . . .
C2 C1 C5 Fe1 59.8(3) . . . .
C11 C1 C5 Fe1 -119.4(4) . . . .
Fe1 C1 C5 Fe1 0.000(1) . . . .
C10 Fe1 C5 C4 -160.9(2) . . . .
C9 Fe1 C5 C4 -118.4(3) . . . .
C1 Fe1 C5 C4 119.9(3) . . . .
C2 Fe1 C5 C4 81.1(2) . . . .
C8 Fe1 C5 C4 -77.6(3) . . . .
C6 Fe1 C5 C4 167.8(3) . . . .
C3 Fe1 C5 C4 37.2(2) . . . .
C4 Fe1 C5 C4 0.0 . . . .
C7 Fe1 C5 C4 -49.6(6) . . . .
C10 Fe1 C5 C1 79.2(3) . . . .
C9 Fe1 C5 C1 121.7(3) . . . .
C1 Fe1 C5 C1 0.000(2) . . . .
C2 Fe1 C5 C1 -38.8(2) . . . .
C8 Fe1 C5 C1 162.5(3) . . . .
C6 Fe1 C5 C1 47.9(4) . . . .
C3 Fe1 C5 C1 -82.7(2) . . . .
C4 Fe1 C5 C1 -119.9(3) . . . .
C7 Fe1 C5 C1 -169.5(5) . . . .
C10 Fe1 C6 C7 119.2(3) . . . .
C9 Fe1 C6 C7 80.7(3) . . . .
C5 Fe1 C6 C7 163.3(3) . . . .
C1 Fe1 C6 C7 -162.4(2) . . . .
C2 Fe1 C6 C7 -118.8(3) . . . .
C8 Fe1 C6 C7 36.8(3) . . . .
C3 Fe1 C6 C7 -77.3(3) . . . .
C4 Fe1 C6 C7 -44.0(6) . . . .
C7 Fe1 C6 C7 0.000(2) . . . .
C10 Fe1 C6 C10 0.0 . . . .
C9 Fe1 C6 C10 -38.5(3) . . . .
C5 Fe1 C6 C10 44.1(5) . . . .
C1 Fe1 C6 C10 78.4(3) . . . .
C2 Fe1 C6 C10 122.0(3) . . . .
C8 Fe1 C6 C10 -82.4(3) . . . .
C3 Fe1 C6 C10 163.5(3) . . . .
C4 Fe1 C6 C10 -163.2(4) . . . .
C7 Fe1 C6 C10 -119.2(3) . . . .
C10 C6 C7 C8 0.5(5) . . . .
Fe1 C6 C7 C8 -58.6(3) . . . .
C10 C6 C7 Fe1 59.1(3) . . . .
Fe1 C6 C7 Fe1 0.000(1) . . . .
C10 Fe1 C7 C8 82.4(3) . . . .
C9 Fe1 C7 C8 38.2(3) . . . .
C5 Fe1 C7 C8 -36.9(7) . . . .
C1 Fe1 C7 C8 160.4(4) . . . .
C2 Fe1 C7 C8 -160.4(3) . . . .
C8 Fe1 C7 C8 0.000(2) . . . .
C6 Fe1 C7 C8 120.1(4) . . . .
C3 Fe1 C7 C8 -117.0(3) . . . .
C4 Fe1 C7 C8 -75.0(3) . . . .
C10 Fe1 C7 C6 -37.6(2) . . . .
C9 Fe1 C7 C6 -81.9(3) . . . .
C5 Fe1 C7 C6 -156.9(5) . . . .
C1 Fe1 C7 C6 40.3(5) . . . .
C2 Fe1 C7 C6 79.6(3) . . . .
C8 Fe1 C7 C6 -120.1(4) . . . .
C6 Fe1 C7 C6 0.000(2) . . . .
C3 Fe1 C7 C6 123.0(2) . . . .
C4 Fe1 C7 C6 165.0(2) . . . .
C6 C7 C8 C9 -1.2(5) . . . .
Fe1 C7 C8 C9 -59.9(3) . . . .
C6 C7 C8 Fe1 58.7(3) . . . .
Fe1 C7 C8 Fe1 0.000(1) . . . .
C10 Fe1 C8 C7 -80.5(3) . . . .
C9 Fe1 C8 C7 -118.5(4) . . . .
C5 Fe1 C8 C7 167.1(3) . . . .
C1 Fe1 C8 C7 -155.2(5) . . . .
C2 Fe1 C8 C7 46.0(6) . . . .
C6 Fe1 C8 C7 -36.8(3) . . . .
C3 Fe1 C8 C7 82.4(3) . . . .
C4 Fe1 C8 C7 124.9(3) . . . .
C7 Fe1 C8 C7 0.000(2) . . . .
C10 Fe1 C8 C9 38.0(3) . . . .
C9 Fe1 C8 C9 0.0 . . . .
C5 Fe1 C8 C9 -74.4(4) . . . .
C1 Fe1 C8 C9 -36.7(7) . . . .
C2 Fe1 C8 C9 164.5(4) . . . .
C6 Fe1 C8 C9 81.6(3) . . . .
C3 Fe1 C8 C9 -159.2(3) . . . .
C4 Fe1 C8 C9 -116.6(3) . . . .
C7 Fe1 C8 C9 118.5(4) . . . .
C7 C8 C9 C10 1.4(5) . . . .
Fe1 C8 C9 C10 -59.5(3) . . . .
C7 C8 C9 Fe1 60.9(3) . . . .
Fe1 C8 C9 Fe1 0.0 . . . .
C10 Fe1 C9 C8 -118.8(4) . . . .
C5 Fe1 C9 C8 124.6(3) . . . .
C1 Fe1 C9 C8 166.6(3) . . . .
C2 Fe1 C9 C8 -160.9(5) . . . .
C8 Fe1 C9 C8 0.0 . . . .
C6 Fe1 C9 C8 -80.7(3) . . . .
C3 Fe1 C9 C8 49.5(6) . . . .
C4 Fe1 C9 C8 82.5(3) . . . .
C7 Fe1 C9 C8 -37.5(3) . . . .
C10 Fe1 C9 C10 0.000(2) . . . .
C5 Fe1 C9 C10 -116.6(3) . . . .
C1 Fe1 C9 C10 -74.6(3) . . . .
C2 Fe1 C9 C10 -42.0(6) . . . .
C8 Fe1 C9 C10 118.8(4) . . . .
C6 Fe1 C9 C10 38.1(3) . . . .
C3 Fe1 C9 C10 168.3(4) . . . .
C4 Fe1 C9 C10 -158.7(3) . . . .
C7 Fe1 C9 C10 81.3(3) . . . .
C7 C6 C10 C9 0.3(5) . . . .
Fe1 C6 C10 C9 60.5(3) . . . .
C7 C6 C10 Fe1 -60.2(3) . . . .
Fe1 C6 C10 Fe1 0.0 . . . .
C8 C9 C10 C6 -1.1(5) . . . .
Fe1 C9 C10 C6 -61.1(3) . . . .
C8 C9 C10 Fe1 60.0(3) . . . .
Fe1 C9 C10 Fe1 0.000(1) . . . .
C9 Fe1 C10 C6 117.9(4) . . . .
C5 Fe1 C10 C6 -160.6(2) . . . .
C1 Fe1 C10 C6 -118.7(3) . . . .
C2 Fe1 C10 C6 -77.2(3) . . . .
C8 Fe1 C10 C6 80.2(3) . . . .
C6 Fe1 C10 C6 0.0 . . . .
C3 Fe1 C10 C6 -47.2(7) . . . .
C4 Fe1 C10 C6 167.6(4) . . . .
C7 Fe1 C10 C6 37.2(2) . . . .
C9 Fe1 C10 C9 0.000(2) . . . .
C5 Fe1 C10 C9 81.5(3) . . . .
C1 Fe1 C10 C9 123.4(3) . . . .
C2 Fe1 C10 C9 164.9(3) . . . .
C8 Fe1 C10 C9 -37.7(3) . . . .
C6 Fe1 C10 C9 -117.9(4) . . . .
C3 Fe1 C10 C9 -165.1(5) . . . .
C4 Fe1 C10 C9 49.7(5) . . . .
C7 Fe1 C10 C9 -80.7(3) . . . .
C5 C1 C11 C11 -71.3(4) . . . 3_556
C2 C1 C11 C11 109.6(4) . . . 3_556
Fe1 C1 C11 C11 -160.0(2) . . . 3_556
C5 C1 C11 S1 159.5(3) . . . .
C2 C1 C11 S1 -19.6(5) . . . .
Fe1 C1 C11 S1 70.9(3) . . . .
C12 S1 C11 C1 79.5(3) . . . .
C12 S1 C11 C11 -49.9(4) . . . 3_556
C13 S2 C12 C12 1.7(5) . . . 3_556
C13 S2 C12 S1 -178.7(2) . . . .
C11 S1 C12 C12 14.9(6) . . . 3_556
C11 S1 C12 S2 -164.7(2) . . . .
C12 S2 C13 S3 179.53(13) . . . .
C12 S2 C13 S2 -0.47(13) . . . 3_556
